data_4003293
loop_
_publ_author_name
'Kawaguchi, Genta'
'Maesato, Mitsuhiko'
'Komatsu, Tokutaro'
'Imakubo, Tatsuro'
'Kiswandhi, Andhika'
'Graf, David'
'Kitagawa, Hiroshi'

_publ_section_title
;
 Use of Halogen Bonding in a Molecular Solid Solution to Simultaneously
 Control Spin and Charge
;
_journal_issue 20
_journal_name_full 'Chemistry of Materials'
_journal_page_first 7276
_journal_paper_doi 10.1021/acs.chemmater.6b02495
_journal_volume 28
_journal_year 2016
_chemical_formula_moiety '2(C8 H4 I2 S2 Se4), Cl4 Ga'
_chemical_formula_sum 'C16 H8 Cl4 Ga I4 S4 Se8'
_chemical_formula_weight 1679.26
_chemical_name_common (DIETSe)2GaCl4
_space_group_crystal_system orthorhombic
_space_group_IT_number 72
_space_group_name_Hall '-I 2 2c'
_space_group_name_H-M_alt 'I b a m'
_atom_sites_solution_primary direct
_atom_sites_solution_secondary difmap
_audit_creation_method SHELXL-2014
_cell_angle_alpha 90
_cell_angle_beta 90
_cell_angle_gamma 90
_cell_formula_units_Z 4
_cell_length_a 7.339(2)
_cell_length_b 35.846(11)
_cell_length_c 13.576(4)
_cell_measurement_reflns_used 4316
_cell_measurement_temperature 293
_cell_measurement_theta_max 28.48
_cell_measurement_theta_min 2.27
_cell_volume 3571.5(18)
_computing_structure_refinement 'SHELXL-2014 (Sheldrick, 2014)'
_computing_structure_solution 'SIR2011 (Burla, et al., 2012)'
_diffrn_ambient_temperature 293
_diffrn_measured_fraction_theta_full 1.000
_diffrn_measured_fraction_theta_max 0.946
_diffrn_measurement_device_type 'Bruker SMART APEXII CCD detector'
_diffrn_measurement_method '\f and \w scans'
_diffrn_radiation_monochromator graphite
_diffrn_radiation_type MoK\a
_diffrn_radiation_wavelength 0.71073
_diffrn_reflns_av_R_equivalents 0.0273
_diffrn_reflns_av_unetI/netI 0.0284
_diffrn_reflns_Laue_measured_fraction_full 1.000
_diffrn_reflns_Laue_measured_fraction_max 0.946
_diffrn_reflns_limit_h_max 9
_diffrn_reflns_limit_h_min -9
_diffrn_reflns_limit_k_max 40
_diffrn_reflns_limit_k_min -46
_diffrn_reflns_limit_l_max 15
_diffrn_reflns_limit_l_min -17
_diffrn_reflns_number 9856
_diffrn_reflns_point_group_measured_fraction_full 1.000
_diffrn_reflns_point_group_measured_fraction_max 0.946
_diffrn_reflns_theta_full 25.242
_diffrn_reflns_theta_max 28.551
_diffrn_reflns_theta_min 1.136
_diffrn_source 'rotating anode with a mirror focusing unit'
_exptl_absorpt_coefficient_mu 12.928
_exptl_absorpt_correction_T_max 0.7457
_exptl_absorpt_correction_T_min 0.5288
_exptl_absorpt_correction_type multi-scan
_exptl_absorpt_process_details 'SADABS; Sheldrick, 1996'
_exptl_crystal_colour black
_exptl_crystal_density_diffrn 3.123
_exptl_crystal_density_method 'not measured'
_exptl_crystal_description plate
_exptl_crystal_F_000 3004
_exptl_crystal_size_max 0.13
_exptl_crystal_size_mid 0.11
_exptl_crystal_size_min 0.01
_refine_diff_density_max 0.687
_refine_diff_density_min -0.584
_refine_diff_density_rms 0.138
_refine_ls_extinction_method none
_refine_ls_goodness_of_fit_ref 1.040
_refine_ls_hydrogen_treatment undef
_refine_ls_matrix_type full
_refine_ls_number_parameters 97
_refine_ls_number_reflns 2248
_refine_ls_number_restraints 0
_refine_ls_restrained_S_all 1.040
_refine_ls_R_factor_all 0.0362
_refine_ls_R_factor_gt 0.0266
_refine_ls_shift/su_max 0.002
_refine_ls_shift/su_mean 0.000
_refine_ls_structure_factor_coef Fsqd
_refine_ls_weighting_details 'w=1/[\s^2^(Fo^2^)+(0.0401P)^2^+8.0461P] where P=(Fo^2^+2Fc^2^)/3'
_refine_ls_weighting_scheme calc
_refine_ls_wR_factor_gt 0.0707
_refine_ls_wR_factor_ref 0.0778
_reflns_Friedel_coverage 0.000
_reflns_number_gt 1803
_reflns_number_total 2248
_reflns_threshold_expression 'I > 2\s(I)'
_cod_data_source_file cm6b02495_si_001.cif
_cod_data_source_block shelxl
_cod_original_cell_volume 3571.4(19)
_cod_database_code 4003293
_shelx_space_group_comment
;
The symmetry employed for this shelxl refinement is uniquely defined
by the following loop, which should always be used as a source of
symmetry information in preference to the above space-group names.
They are only intended as comments.
;
_shelxl_version_number 2014-3

loop_
_space_group_symop_operation_xyz
'x, y, z'
'-x, -y, z'
'-x, y, -z+1/2'
'x, -y, -z+1/2'
'x+1/2, y+1/2, z+1/2'
'-x+1/2, -y+1/2, z+1/2'
'-x+1/2, y+1/2, -z+1'
'x+1/2, -y+1/2, -z+1'
'-x, -y, -z'
'x, y, -z'
'x, -y, z-1/2'
'-x, y, z-1/2'
'-x+1/2, -y+1/2, -z+1/2'
'x+1/2, y+1/2, -z+1/2'
'x+1/2, -y+1/2, z'
'-x+1/2, y+1/2, z'

loop_
_atom_site_label
_atom_site_type_symbol
_atom_site_fract_x
_atom_site_fract_y
_atom_site_fract_z
_atom_site_U_iso_or_equiv
_atom_site_adp_type
_atom_site_occupancy
_atom_site_site_symmetry_order
_atom_site_calc_flag
_atom_site_refinement_flags_posn
_atom_site_refinement_flags_adp
_atom_site_refinement_flags_occupancy
I1 I 0.17943(3) 0.36731(2) 0.36395(2) 0.03789(10) Uani 1 1 d . . .
Se1 Se 0.16802(5) 0.27401(2) 0.38281(3) 0.03309(12) Uani 1 1 d . . .
Se2 Se 0.17220(5) 0.17938(2) 0.38308(3) 0.03256(12) Uani 1 1 d . . .
Ga1 Ga 0.5000 0.0000 0.2500 0.0634(3) Uani 1 4 d S T P
Cl1 Cl 0.3258(3) 0.03494(4) 0.16030(15) 0.1016(6) Uani 1 1 d . . .
S1 S 0.17225(14) 0.09443(3) 0.37104(7) 0.0422(2) Uani 1 1 d . . .
C1 C 0.1692(6) 0.24551(14) 0.5000 0.0299(10) Uani 1 2 d S T P
C2 C 0.1708(6) 0.20751(13) 0.5000 0.0285(10) Uani 1 2 d S T P
C3 C 0.1744(4) 0.31986(9) 0.4505(2) 0.0282(7) Uani 1 1 d . . .
C4 C 0.1746(4) 0.13290(9) 0.4508(3) 0.0315(7) Uani 1 1 d . . .
C5A C 0.1038(17) 0.0570(3) 0.4551(8) 0.062(3) Uani 0.5 1 d . . P
C5B C 0.2238(19) 0.0561(3) 0.4556(9) 0.067(3) Uani 0.5 1 d . . P

loop_
_atom_site_aniso_label
_atom_site_aniso_U_11
_atom_site_aniso_U_22
_atom_site_aniso_U_33
_atom_site_aniso_U_23
_atom_site_aniso_U_13
_atom_site_aniso_U_12
I1 0.04257(17) 0.03000(16) 0.04110(16) 0.01090(10) -0.00354(10) -0.00002(9)
Se1 0.0495(3) 0.0247(2) 0.02505(19) -0.00048(12) -0.00050(13) -0.00008(14)
Se2 0.0442(2) 0.0238(2) 0.0297(2) -0.00100(13) 0.00084(14) -0.00062(13)
Ga1 0.0887(8) 0.0255(5) 0.0760(7) 0.000 0.000 0.000
Cl1 0.1353(16) 0.0435(8) 0.1259(14) 0.0145(9) -0.0341(11) 0.0100(8)
S1 0.0568(6) 0.0278(5) 0.0420(5) -0.0070(4) 0.0038(4) -0.0009(4)
C1 0.035(3) 0.026(3) 0.029(2) 0.000 0.000 -0.0005(18)
C2 0.031(2) 0.027(2) 0.027(2) 0.000 0.000 0.0012(18)
C3 0.0287(17) 0.0236(17) 0.0324(18) 0.0002(13) -0.0019(13) 0.0023(11)
C4 0.0319(17) 0.0241(18) 0.0386(19) -0.0001(13) -0.0007(14) 0.0003(12)
C5A 0.101(9) 0.032(5) 0.052(5) 0.005(4) -0.016(7) -0.021(6)
C5B 0.115(10) 0.025(5) 0.061(6) 0.008(4) 0.030(8) 0.015(6)

loop_
_atom_type_symbol
_atom_type_description
_atom_type_scat_dispersion_real
_atom_type_scat_dispersion_imag
_atom_type_scat_source
C C 0.0033 0.0016 'International Tables Vol C Tables 4.2.6.8 and 6.1.1.4'
H H 0.0000 0.0000 'International Tables Vol C Tables 4.2.6.8 and 6.1.1.4'
S S 0.1246 0.1234 'International Tables Vol C Tables 4.2.6.8 and 6.1.1.4'
Cl Cl 0.1484 0.1585 'International Tables Vol C Tables 4.2.6.8 and 6.1.1.4'
Ga Ga 0.2307 1.6083 'International Tables Vol C Tables 4.2.6.8 and 6.1.1.4'
Se Se -0.0929 2.2259 'International Tables Vol C Tables 4.2.6.8 and 6.1.1.4'
I I -0.4742 1.8119 'International Tables Vol C Tables 4.2.6.8 and 6.1.1.4'

loop_
_geom_angle_atom_site_label_1
_geom_angle_atom_site_label_2
_geom_angle_atom_site_label_3
_geom_angle
_geom_angle_site_symmetry_1
_geom_angle_site_symmetry_3
C3 Se1 C1 93.49(16) . .
C2 Se2 C4 93.56(17) . .
Cl1 Ga1 Cl1 109.30(10) . 3_655
Cl1 Ga1 Cl1 107.60(11) . 4
Cl1 Ga1 Cl1 111.54(11) 3_655 4
Cl1 Ga1 Cl1 111.54(11) . 2_655
Cl1 Ga1 Cl1 107.60(11) 3_655 2_655
Cl1 Ga1 Cl1 109.30(10) 4 2_655
C4 S1 C5B 101.6(4) . .
C4 S1 C5A 101.2(4) . .
C5B S1 C5A 27.9(4) . .
C2 C1 Se1 122.70(13) . 10_556
C2 C1 Se1 122.70(13) . .
Se1 C1 Se1 114.6(3) 10_556 .
C1 C2 Se2 122.43(12) . 10_556
C1 C2 Se2 122.43(12) . .
Se2 C2 Se2 115.1(2) 10_556 .
C3 C3 Se1 119.19(10) 10_556 .
C3 C3 I1 124.62(9) 10_556 .
Se1 C3 I1 116.19(16) . .
C4 C4 S1 128.13(12) 10_556 .
C4 C4 Se2 118.87(11) 10_556 .
S1 C4 Se2 113.0(2) . .
C5B C5A C5A 89.6(13) . 10_556
C5B C5A C5B 53.6(15) . 10_556
C5A C5A C5B 36.0(5) 10_556 10_556
C5B C5A S1 75.9(11) . .
C5A C5A S1 128.5(3) 10_556 .
C5B C5A S1 111.0(7) 10_556 .
C5A C5B C5B 90.4(13) . 10_556
C5A C5B C5A 54.4(14) . 10_556
C5B C5B C5A 36.0(5) 10_556 10_556
C5A C5B S1 76.2(12) . .
C5B C5B S1 128.8(3) 10_556 .
C5A C5B S1 111.7(8) 10_556 .

loop_
_geom_bond_atom_site_label_1
_geom_bond_atom_site_label_2
_geom_bond_distance
_geom_bond_site_symmetry_2
I1 C3 2.067(3) .
Se1 C3 1.883(3) .
Se1 C1 1.891(3) .
Se2 C2 1.881(3) .
Se2 C4 1.903(3) .
Ga1 Cl1 2.1647(16) .
Ga1 Cl1 2.1647(16) 3_655
Ga1 Cl1 2.1647(16) 4
Ga1 Cl1 2.1647(16) 2_655
S1 C4 1.753(4) .
S1 C5B 1.829(11) .
S1 C5A 1.831(11) .
C1 C2 1.362(7) .
C1 Se1 1.891(3) 10_556
C2 Se2 1.881(3) 10_556
C3 C3 1.345(7) 10_556
C4 C4 1.337(7) 10_556
C5A C5B 0.881(14) .
C5A C5A 1.22(2) 10_556
C5A C5B 1.500(12) 10_556
C5B C5B 1.21(2) 10_556
C5B C5A 1.500(12) 10_556

loop_
_geom_torsion_atom_site_label_1
_geom_torsion_atom_site_label_2
_geom_torsion_atom_site_label_3
_geom_torsion_atom_site_label_4
_geom_torsion
_geom_torsion_site_symmetry_1
_geom_torsion_site_symmetry_4
C3 Se1 C1 C2 -178.1(4) . .
C3 Se1 C1 Se1 1.8(2) . 10_556
Se1 C1 C2 Se2 -0.1(6) 10_556 10_556
Se1 C1 C2 Se2 179.9(2) . 10_556
Se1 C1 C2 Se2 -179.9(2) 10_556 .
Se1 C1 C2 Se2 0.1(6) . .
C4 Se2 C2 C1 179.8(4) . .
C4 Se2 C2 Se2 0.0(2) . 10_556
C1 Se1 C3 C3 -1.14(15) . 10_556
C1 Se1 C3 I1 179.21(18) . .
C5B S1 C4 C4 -12.8(4) . 10_556
C5A S1 C4 C4 15.7(4) . 10_556
C5B S1 C4 Se2 168.5(4) . .
C5A S1 C4 Se2 -163.0(4) . .
C4 S1 C5A C5B -93.7(12) . .
C4 S1 C5A C5A -15.8(4) . 10_556
C5B S1 C5A C5A 77.9(12) . 10_556
C4 S1 C5A C5B -52.4(8) . 10_556
C5B S1 C5A C5B 41.2(11) . 10_556
C5A C5A C5B C5B -0.009(3) 10_556 10_556
S1 C5A C5B C5B 130.09(19) . 10_556
C5B C5A C5B C5A 0.009(5) 10_556 10_556
S1 C5A C5B C5A 130.10(19) . 10_556
C5A C5A C5B S1 -130.10(19) 10_556 .
C5B C5A C5B S1 -130.09(19) 10_556 .
C4 S1 C5B C5A 92.1(12) . .
C4 S1 C5B C5B 12.9(4) . 10_556
C5A S1 C5B C5B -79.2(11) . 10_556
C4 S1 C5B C5A 50.0(8) . 10_556
C5A S1 C5B C5A -42.1(10) . 10_556
